data_2106006
loop_
_publ_author_name
'Tykarska, Ewa'
'Gdaniec, Maria'

_publ_section_title
;
 Solid-state supramolecular architecture of carbenoxolone -- comparative
 studies with glycyrrhetinic and glycyrrhizic acids
;
_journal_issue 1
_journal_name_full 'Acta Crystallographica Section B'
_journal_page_first
;
;
_journal_paper_doi 10.1107/S2052520614026419
_journal_volume 71
_journal_year 2015
_chemical_formula_moiety
;
 C34 H50 O7, C34 H49 Na O7, 2.0(H2 O), 2.0(C4 H8 O)
;
_chemical_formula_sum 'C76 H119 Na O18'
_chemical_formula_weight 1343.69
_chemical_name_systematic
;
(2S,4aS,6aR,6aS,6bR,8aR,10S,12aS,14bR)-10-(3-carboxypropanoyloxy)-
2,4a,6a,6b,9,9,12a-heptamethyl-13-oxo-3,4,5,6,6a,7,8,8a,10,11,12,14b-
dodecahydro-1H-picene-2-carboxylic acid :  monosodium
(2S,4aS,6aR,6aS,6bR,8aR,10S,12aS,14bR)-10-(3-carboxylatopropanoyloxy)-
2,4a,6a,6b,9,9,12a-heptamethyl-13-oxo-3,4,5,6,6a,7,8,8a,10,11,12,14b-
dodecahydro-1H-picene-2-carboxylic acid water/butan-2-one solvate
;
_space_group_crystal_system monoclinic
_space_group_IT_number 4
_space_group_name_Hall 'P 2yb'
_space_group_name_H-M_alt 'P 1 21 1'
_symmetry_space_group_name_Hall 'P 2yb'
_symmetry_space_group_name_H-M 'P 1 21 1'
_atom_sites_solution_hydrogens mixed
_atom_sites_solution_primary direct
_atom_sites_solution_secondary difmap
_audit_creation_method SHELXL-2014
_cell_angle_alpha 90
_cell_angle_beta 92.4760(10)
_cell_angle_gamma 90
_cell_formula_units_Z 2
_cell_length_a 7.34970(10)
_cell_length_b 11.80610(10)
_cell_length_c 42.4208(4)
_cell_measurement_reflns_used 26715
_cell_measurement_temperature 130(2)
_cell_measurement_theta_max 76.2410
_cell_measurement_theta_min 3.1270
_cell_volume 3677.47(7)
_computing_cell_refinement
;
CrysAlisPro, Agilent Technologies,
Version 1.171.36.28 (release 01-02-2013 CrysAlis171 .NET)
(compiled Feb  1 2013,16:14:44)
;
_computing_data_collection
;
CrysAlisPro, Agilent Technologies,
Version 1.171.36.28 (release 01-02-2013 CrysAlis171 .NET)
(compiled Feb  1 2013,16:14:44)
;
_computing_data_reduction
;
CrysAlisPro, Agilent Technologies,
Version 1.171.36.28 (release 01-02-2013 CrysAlis171 .NET)
(compiled Feb  1 2013,16:14:44)
;
_computing_molecular_graphics
;
 Mercury CSD 2.4 - new features for the visualization and investigation
 of crystal structures, C. F. Macrae, I. J. Bruno, J. A. Chisholm,
 P. R. Edgington, P. McCabe, E. Pidcock, L. Rodriguez-Monge, R. Taylor,
 J. van de Streek and P. A. Wood, J. Appl. Cryst., 41, 466-470, 2008.
;
_computing_publication_material 'SHELXL-2014 (Sheldrick, 2014)'
_computing_structure_refinement 'SHELXL-2014 (Sheldrick, 2014)'
_computing_structure_solution 'SIR2004 (Burla et al.,2005)'
_diffrn_ambient_temperature 130(2)
_diffrn_detector_area_resol_mean 5.2679
_diffrn_measured_fraction_theta_full 0.999
_diffrn_measured_fraction_theta_max 0.983
_diffrn_measurement_device_type 'SuperNova, Single source at offset), Atlas'
_diffrn_measurement_method '\w scans'
_diffrn_radiation_type CuK\a
_diffrn_radiation_wavelength 1.54184
_diffrn_reflns_av_R_equivalents 0.0235
_diffrn_reflns_limit_h_max 9
_diffrn_reflns_limit_h_min -9
_diffrn_reflns_limit_k_max 12
_diffrn_reflns_limit_k_min -14
_diffrn_reflns_limit_l_max 52
_diffrn_reflns_limit_l_min -52
_diffrn_reflns_number 34807
_diffrn_reflns_theta_full 66.500
_diffrn_reflns_theta_max 76.468
_diffrn_reflns_theta_min 3.128
_exptl_absorpt_coefficient_mu 0.735
_exptl_absorpt_correction_T_max 1.00000
_exptl_absorpt_correction_T_min 0.84808
_exptl_absorpt_correction_type multi-scan
_exptl_absorpt_process_details
;
CrysAlisPro, Agilent Technologies,
Version 1.171.36.28 (release 01-02-2013 CrysAlis171 .NET)
(compiled Feb  1 2013,16:14:44)
Empirical absorption correction using spherical harmonics,
 implemented in SCALE3 ABSPACK scaling algorithm.
;
_exptl_crystal_colour colourless
_exptl_crystal_density_diffrn 1.213
_exptl_crystal_density_method 'not measured'
_exptl_crystal_description plate
_exptl_crystal_F_000 1460
_exptl_crystal_size_max 0.3
_exptl_crystal_size_mid 0.2
_exptl_crystal_size_min 0.03
_refine_diff_density_max 0.777
_refine_diff_density_min -0.565
_refine_ls_abs_structure_details
;
 Flack x determined using 4731 quotients [(I+)-(I-)]/[(I+)+(I-)]
 (Parsons, Flack and Wagner, Acta Cryst. B69 (2013) 249-259).
;
_refine_ls_abs_structure_Flack 0.00(3)
_refine_ls_extinction_method none
_refine_ls_goodness_of_fit_ref 1.055
_refine_ls_hydrogen_treatment constr
_refine_ls_matrix_type full
_refine_ls_number_parameters 841
_refine_ls_number_reflns 12866
_refine_ls_number_restraints 2
_refine_ls_restrained_S_all 1.062
_refine_ls_R_factor_all 0.0555
_refine_ls_R_factor_gt 0.0551
_refine_ls_shift/su_max 0.000
_refine_ls_shift/su_mean 0.000
_refine_ls_structure_factor_coef Fsqd
_refine_ls_weighting_details 'w=1/[\s^2^(Fo^2^)+(0.0872P)^2^+2.3843P] where P=(Fo^2^+2Fc^2^)/3'
_refine_ls_weighting_scheme calc
_refine_ls_wR_factor_gt 0.1526
_refine_ls_wR_factor_ref 0.1531
_reflns_number_gt 12732
_reflns_number_total 12866
_reflns_threshold_expression 'I > 2\s(I)'
_cod_data_source_file bm5069sup1.cif
_cod_data_source_block CBX_4
_cod_database_code 2106006
_cod_database_fobs_code 2106006
_shelx_space_group_comment
;
The symmetry employed for this shelxl refinement is uniquely defined
by the following loop, which should always be used as a source of
symmetry information in preference to the above space-group names.
They are only intended as comments.
;
_shelxl_version_number 20.14

loop_
_space_group_symop_operation_xyz
'x, y, z'
'-x, y+1/2, -z'

loop_
_atom_site_type_symbol
_atom_site_label
_atom_site_fract_x
_atom_site_fract_y
_atom_site_fract_z
_atom_site_U_iso_or_equiv
_atom_site_adp_type
_atom_site_calc_flag
_atom_site_occupancy
_atom_site_disorder_assembly
_atom_site_disorder_group
Na Na1 0.4735(2) 0.5422(3) 0.25297(4) 0.0828(9) Uani d 1 . .
C C1A 0.5572(4) 0.3138(3) 0.02343(7) 0.0242(7) Uani d 1 . .
H H1A1 0.6291 0.2552 0.0128 0.029 Uiso calc 1 . .
H H1A2 0.5956 0.3887 0.0156 0.029 Uiso calc 1 . .
C C2A 0.5986(4) 0.3075(3) 0.05904(8) 0.0248(7) Uani d 1 . .
H H2A1 0.5680 0.2312 0.0669 0.030 Uiso calc 1 . .
H H2A2 0.7302 0.3207 0.0636 0.030 Uiso calc 1 . .
C C3A 0.4893(4) 0.3955(3) 0.07570(7) 0.0225(6) Uani d 1 . .
H H3A 0.5244 0.4720 0.0679 0.027 Uiso calc 1 . .
C C4A 0.2822(4) 0.3821(3) 0.07072(7) 0.0238(6) Uani d 1 . .
C C5A 0.2430(4) 0.3821(3) 0.03437(7) 0.0210(6) Uani d 1 . .
H H5A 0.2846 0.4583 0.0273 0.025 Uiso calc 1 . .
C C6A 0.0402(4) 0.3787(3) 0.02479(7) 0.0261(7) Uani d 1 . .
H H6A1 -0.0063 0.3006 0.0270 0.031 Uiso calc 1 . .
H H6A2 -0.0277 0.4286 0.0389 0.031 Uiso calc 1 . .
C C7A 0.0094(4) 0.4178(3) -0.00929(7) 0.0254(7) Uani d 1 . .
H H7A1 0.0456 0.4983 -0.0108 0.030 Uiso calc 1 . .
H H7A2 -0.1223 0.4129 -0.0151 0.030 Uiso calc 1 . .
C C8A 0.1149(4) 0.3490(3) -0.03316(7) 0.0215(6) Uani d 1 . .
C C9A 0.3178(4) 0.3314(3) -0.02096(7) 0.0207(6) Uani d 1 . .
H H9A 0.3739 0.4083 -0.0224 0.025 Uiso calc 1 . .
C C10A 0.3529(4) 0.2960(3) 0.01452(7) 0.0222(6) Uani d 1 . .
C C11A 0.4152(4) 0.2607(3) -0.04516(8) 0.0247(7) Uani d 1 . .
O O11A 0.5371(3) 0.1933(2) -0.03825(6) 0.0342(6) Uani d 1 . .
C C12A 0.3583(4) 0.2769(3) -0.07860(8) 0.0254(7) Uani d 1 . .
H H12A 0.4245 0.2372 -0.0939 0.030 Uiso calc 1 . .
C C13A 0.2211(4) 0.3428(3) -0.08911(8) 0.0231(6) Uani d 1 . .
C C14A 0.1164(4) 0.4140(3) -0.06566(7) 0.0217(6) Uani d 1 . .
C C15A -0.0815(4) 0.4406(3) -0.07796(8) 0.0264(7) Uani d 1 . .
H H15A -0.1602 0.3751 -0.0734 0.032 Uiso calc 1 . .
H H15B -0.1272 0.5066 -0.0663 0.032 Uiso calc 1 . .
C C16A -0.0983(4) 0.4660(3) -0.11346(8) 0.0289(7) Uani d 1 . .
H H16A -0.2280 0.4789 -0.1197 0.035 Uiso calc 1 . .
H H16B -0.0306 0.5364 -0.1178 0.035 Uiso calc 1 . .
C C17A -0.0242(4) 0.3694(3) -0.13323(8) 0.0286(7) Uani d 1 . .
C C18A 0.1811(4) 0.3531(3) -0.12447(8) 0.0251(7) Uani d 1 . .
H H18A 0.2181 0.2798 -0.1341 0.030 Uiso calc 1 . .
C C19A 0.3032(5) 0.4461(4) -0.13819(8) 0.0319(8) Uani d 1 . .
H H19A 0.2821 0.5179 -0.1268 0.038 Uiso calc 1 . .
H H19B 0.4323 0.4247 -0.1341 0.038 Uiso calc 1 . .
C C20A 0.2712(5) 0.4669(4) -0.17365(9) 0.0370(9) Uani d 1 . .
C C21A 0.0663(6) 0.4915(4) -0.18011(9) 0.0426(10) Uani d 1 . .
H H21A 0.0332 0.5622 -0.1692 0.051 Uiso calc 1 . .
H H21B 0.0420 0.5026 -0.2030 0.051 Uiso calc 1 . .
C C22A -0.0498(5) 0.3951(4) -0.16875(8) 0.0368(9) Uani d 1 . .
H H22A -0.0209 0.3259 -0.1807 0.044 Uiso calc 1 . .
H H22B -0.1795 0.4136 -0.1735 0.044 Uiso calc 1 . .
C C23A 0.2109(5) 0.2765(3) 0.08772(9) 0.0306(8) Uani d 1 . .
H H23A 0.2826 0.2102 0.0820 0.046 Uiso calc 1 . .
H H23B 0.0827 0.2642 0.0813 0.046 Uiso calc 1 . .
H H23C 0.2223 0.2882 0.1106 0.046 Uiso calc 1 . .
C C24A 0.1954(5) 0.4880(4) 0.08504(8) 0.0323(8) Uani d 1 . .
H H24A 0.2360 0.4950 0.1073 0.049 Uiso calc 1 . .
H H24B 0.0624 0.4810 0.0835 0.049 Uiso calc 1 . .
H H24C 0.2325 0.5554 0.0735 0.049 Uiso calc 1 . .
C C25A 0.3047(5) 0.1710(3) 0.02003(8) 0.0266(7) Uani d 1 . .
H H25A 0.3233 0.1276 0.0007 0.040 Uiso calc 1 . .
H H25B 0.1769 0.1651 0.0256 0.040 Uiso calc 1 . .
H H25C 0.3830 0.1406 0.0373 0.040 Uiso calc 1 . .
C C26A 0.0192(4) 0.2323(3) -0.03715(8) 0.0261(7) Uani d 1 . .
H H26A 0.0155 0.1948 -0.0166 0.039 Uiso calc 1 . .
H H26B 0.0871 0.1850 -0.0516 0.039 Uiso calc 1 . .
H H26C -0.1052 0.2434 -0.0458 0.039 Uiso calc 1 . .
C C27A 0.2169(5) 0.5293(3) -0.06274(8) 0.0271(7) Uani d 1 . .
H H27A 0.3486 0.5162 -0.0613 0.041 Uiso calc 1 . .
H H27B 0.1796 0.5687 -0.0437 0.041 Uiso calc 1 . .
H H27C 0.1858 0.5757 -0.0814 0.041 Uiso calc 1 . .
C C28A -0.1266(5) 0.2592(4) -0.12669(9) 0.0332(8) Uani d 1 . .
H H28A -0.1039 0.2371 -0.1046 0.050 Uiso calc 1 . .
H H28B -0.0838 0.1991 -0.1405 0.050 Uiso calc 1 . .
H H28C -0.2575 0.2709 -0.1308 0.050 Uiso calc 1 . .
C C29A 0.3860(7) 0.5695(5) -0.18359(11) 0.0528(12) Uani d 1 . .
H H29A 0.5157 0.5513 -0.1807 0.079 Uiso calc 1 . .
H H29B 0.3575 0.6352 -0.1706 0.079 Uiso calc 1 . .
H H29C 0.3576 0.5872 -0.2058 0.079 Uiso calc 1 . .
C C30A 0.3333(5) 0.3667(4) -0.19282(8) 0.0355(9) Uani d 1 . .
O O30A 0.2701(4) 0.3698(3) -0.22277(6) 0.0457(7) Uani d 1 . .
H H30A 0.3076 0.3128 -0.2324 0.069 Uiso calc 1 . .
O O31A 0.4360(4) 0.2940(3) -0.18262(6) 0.0464(8) Uani d 1 . .
C C1' 0.6605(4) 0.4616(3) 0.12090(7) 0.0257(7) Uani d 1 . .
C C2' 0.6755(5) 0.4576(4) 0.15657(8) 0.0361(9) Uani d 1 . .
H H21' 0.5568 0.4784 0.1651 0.043 Uiso calc 1 . .
H H22' 0.7051 0.3794 0.1635 0.043 Uiso calc 1 . .
C C3' 0.8207(5) 0.5375(4) 0.16961(8) 0.0339(8) Uani d 1 . .
H H31' 0.9415 0.5082 0.1641 0.041 Uiso calc 1 . .
H H32' 0.8039 0.6122 0.1593 0.041 Uiso calc 1 . .
C C4' 0.8189(5) 0.5532(4) 0.20474(8) 0.0335(8) Uani d 1 . .
O O1' 0.5331(3) 0.3905(2) 0.10973(5) 0.0272(5) Uani d 1 . .
O O2' 0.7497(4) 0.5234(3) 0.10504(6) 0.0358(6) Uani d 1 . .
O O4' 0.7162(4) 0.5040(4) 0.22140(7) 0.0586(10) Uani d 1 . .
O O3' 0.9407(4) 0.6267(3) 0.21534(6) 0.0393(7) Uani d 1 . .
H H3O' 0.9367 0.6315 0.2351 0.059 Uiso calc 1 . .
C C1B 0.5600(4) 0.9589(3) 0.46217(7) 0.0238(7) Uani d 1 . .
H H1B1 0.6334 1.0208 0.4720 0.029 Uiso calc 1 . .
H H1B2 0.6066 0.8863 0.4709 0.029 Uiso calc 1 . .
C C2B 0.5840(4) 0.9602(3) 0.42643(7) 0.0274(7) Uani d 1 . .
H H2B1 0.5439 1.0342 0.4176 0.033 Uiso calc 1 . .
H H2B2 0.7141 0.9498 0.4220 0.033 Uiso calc 1 . .
C C3B 0.4733(5) 0.8668(3) 0.41112(7) 0.0274(7) Uani d 1 . .
H H3B 0.5167 0.7932 0.4203 0.033 Uiso calc 1 . .
C C4B 0.2681(4) 0.8760(3) 0.41562(8) 0.0280(7) Uani d 1 . .
C C5B 0.2449(4) 0.8819(3) 0.45208(7) 0.0237(6) Uani d 1 . .
H H5B 0.2928 0.8079 0.4604 0.028 Uiso calc 1 . .
C C6B 0.0460(4) 0.8849(3) 0.46128(8) 0.0283(7) Uani d 1 . .
H H6B1 -0.0035 0.9623 0.4581 0.034 Uiso calc 1 . .
H H6B2 -0.0270 0.8323 0.4477 0.034 Uiso calc 1 . .
C C7B 0.0327(4) 0.8507(3) 0.49578(8) 0.0269(7) Uani d 1 . .
H H7B1 0.0713 0.7707 0.4982 0.032 Uiso calc 1 . .
H H7B2 -0.0962 0.8556 0.5015 0.032 Uiso calc 1 . .
C C8B 0.1492(4) 0.9241(3) 0.51897(8) 0.0225(6) Uani d 1 . .
C C9B 0.3441(4) 0.9441(3) 0.50645(7) 0.0209(6) Uani d 1 . .
H H9B 0.4062 0.8691 0.5089 0.025 Uiso calc 1 . .
C C10B 0.3580(4) 0.9736(3) 0.47071(7) 0.0214(6) Uani d 1 . .
C C11B 0.4483(4) 1.0221(3) 0.52972(8) 0.0258(7) Uani d 1 . .
O O11B 0.5562(4) 1.0942(3) 0.52193(6) 0.0373(6) Uani d 1 . .
C C12B 0.4160(4) 1.0048(3) 0.56336(7) 0.0253(7) Uani d 1 . .
H H12B 0.4883 1.0471 0.5783 0.030 Uiso calc 1 . .
C C13B 0.2916(4) 0.9335(3) 0.57459(7) 0.0220(6) Uani d 1 . .
C C14B 0.1742(4) 0.8607(3) 0.55182(7) 0.0222(6) Uani d 1 . .
C C15B -0.0137(4) 0.8333(3) 0.56518(8) 0.0269(7) Uani d 1 . .
H H15C -0.0945 0.8998 0.5620 0.032 Uiso calc 1 . .
H H15D -0.0691 0.7693 0.5531 0.032 Uiso calc 1 . .
C C16B -0.0034(4) 0.8028(3) 0.60016(8) 0.0284(7) Uani d 1 . .
H H16C 0.0690 0.7326 0.6032 0.034 Uiso calc 1 . .
H H16D -0.1276 0.7878 0.6073 0.034 Uiso calc 1 . .
C C17B 0.0835(4) 0.8976(3) 0.62026(8) 0.0248(7) Uani d 1 . .
C C18B 0.2814(4) 0.9191(3) 0.61007(8) 0.0248(7) Uani d 1 . .
H H18B 0.3221 0.9923 0.6199 0.030 Uiso calc 1 . .
C C19B 0.4182(4) 0.8275(3) 0.62183(8) 0.0273(7) Uani d 1 . .
H H19C 0.3904 0.7559 0.6105 0.033 Uiso calc 1 . .
H H19D 0.5424 0.8512 0.6166 0.033 Uiso calc 1 . .
C C20B 0.4154(5) 0.8051(4) 0.65763(8) 0.0319(8) Uani d 1 . .
C C21B 0.2201(5) 0.7745(4) 0.66558(9) 0.0341(8) Uani d 1 . .
H H21C 0.1850 0.7029 0.6548 0.041 Uiso calc 1 . .
H H21D 0.2150 0.7621 0.6886 0.041 Uiso calc 1 . .
C C22B 0.0848(5) 0.8669(4) 0.65557(8) 0.0307(8) Uani d 1 . .
H H22C 0.1133 0.9359 0.6681 0.037 Uiso calc 1 . .
H H22D -0.0390 0.8418 0.6608 0.037 Uiso calc 1 . .
C C23B 0.1826(5) 0.9752(4) 0.39664(8) 0.0343(8) Uani d 1 . .
H H23D 0.1811 0.9573 0.3741 0.052 Uiso calc 1 . .
H H23E 0.2545 1.0440 0.4007 0.052 Uiso calc 1 . .
H H23F 0.0576 0.9875 0.4031 0.052 Uiso calc 1 . .
C C24B 0.1817(6) 0.7661(4) 0.40300(9) 0.0399(9) Uani d 1 . .
H H24D 0.2177 0.7533 0.3813 0.060 Uiso calc 1 . .
H H24E 0.0488 0.7720 0.4033 0.060 Uiso calc 1 . .
H H24F 0.2233 0.7025 0.4163 0.060 Uiso calc 1 . .
C C25B 0.2965(4) 1.0955(3) 0.46334(8) 0.0276(7) Uani d 1 . .
H H25D 0.3276 1.1443 0.4815 0.041 Uiso calc 1 . .
H H25E 0.1644 1.0968 0.4590 0.041 Uiso calc 1 . .
H H25F 0.3581 1.1232 0.4448 0.041 Uiso calc 1 . .
C C26B 0.0490(4) 1.0382(3) 0.52277(8) 0.0283(7) Uani d 1 . .
H H26D 0.0201 1.0708 0.5019 0.043 Uiso calc 1 . .
H H26E 0.1273 1.0906 0.5351 0.043 Uiso calc 1 . .
H H26F -0.0639 1.0256 0.5337 0.043 Uiso calc 1 . .
C C27B 0.2767(5) 0.7470(3) 0.54861(8) 0.0279(7) Uani d 1 . .
H H27D 0.4081 0.7612 0.5488 0.042 Uiso calc 1 . .
H H27E 0.2380 0.7104 0.5287 0.042 Uiso calc 1 . .
H H27F 0.2488 0.6973 0.5663 0.042 Uiso calc 1 . .
C C28B -0.0259(5) 1.0076(3) 0.61545(9) 0.0303(7) Uani d 1 . .
H H28D -0.0191 1.0326 0.5935 0.045 Uiso calc 1 . .
H H28E 0.0250 1.0663 0.6296 0.045 Uiso calc 1 . .
H H28F -0.1533 0.9939 0.6202 0.045 Uiso calc 1 . .
C C29B 0.5468(6) 0.7078(4) 0.66642(10) 0.0431(10) Uani d 1 . .
H H29D 0.6692 0.7270 0.6598 0.065 Uiso calc 1 . .
H H29E 0.5052 0.6383 0.6557 0.065 Uiso calc 1 . .
H H29F 0.5498 0.6961 0.6893 0.065 Uiso calc 1 . .
C C30B 0.4808(5) 0.9063(4) 0.67713(8) 0.0344(9) Uani d 1 . .
O O30B 0.6140(4) 0.9635(3) 0.66494(6) 0.0430(7) Uani d 1 . .
H H30B 0.6431 1.0181 0.6768 0.065 Uiso calc 1 . .
O O31B 0.4210(4) 0.9307(3) 0.70269(6) 0.0516(9) Uani d 1 . .
C C1" 0.6194(5) 0.7875(4) 0.36711(8) 0.0319(8) Uani d 1 . .
C C2" 0.6353(6) 0.7943(4) 0.33180(9) 0.0446(11) Uani d 1 . .
H H21" 0.6728 0.8718 0.3260 0.054 Uiso calc 1 . .
H H22" 0.5148 0.7792 0.3213 0.054 Uiso calc 1 . .
C C3" 0.7732(6) 0.7095(4) 0.32005(8) 0.0381(9) Uani d 1 . .
H H31" 0.8957 0.7308 0.3287 0.046 Uiso calc 1 . .
H H32" 0.7443 0.6337 0.3285 0.046 Uiso calc 1 . .
C C4" 0.7793(6) 0.7014(4) 0.28440(9) 0.0424(10) Uani d 1 . .
O O1" 0.5052(4) 0.8657(2) 0.37721(5) 0.0341(6) Uani d 1 . .
O O2" 0.7033(5) 0.7225(3) 0.38395(6) 0.0514(9) Uani d 1 . .
O O3" 0.6396(4) 0.7234(3) 0.26763(6) 0.0503(8) Uani d 1 . .
O O4" 0.9286(4) 0.6700(4) 0.27338(6) 0.0551(9) Uani d 1 . .
O O1W 0.2736(5) 0.6200(4) 0.29418(9) 0.0648(10) Uani d 1 . .
H H1W1 0.1663 0.6153 0.2867 0.078 Uiso d 1 . .
H H2W1 0.2869 0.6861 0.3013 0.078 Uiso d 1 . .
O O2W 0.3340(5) 0.6357(6) 0.21123(10) 0.104(2) Uani d 1 . .
H H1W2 0.3994 0.6822 0.2019 0.125 Uiso d 1 . .
H H2W2 0.2251 0.6567 0.2088 0.125 Uiso d 1 . .
C C2S1 0.1392(9) 0.3445(7) 0.23741(15) 0.0743(10) Uani d 1 . .
C C1S2 0.0046(15) 1.0212(9) 0.3059(2) 0.1211(15) Uani d 1 . .
H H1S2 -0.0288 1.0059 0.3276 0.182 Uiso calc 1 . .
H H2S2 -0.1041 1.0161 0.2917 0.182 Uiso calc 1 . .
H H3S2 0.0567 1.0974 0.3046 0.182 Uiso calc 1 . .
C C4S2 0.2758(16) 0.8938(9) 0.2494(2) 0.1211(15) Uani d 1 . .
H H6S2 0.3090 0.9206 0.2286 0.182 Uiso calc 1 . .
H H7S2 0.1777 0.8379 0.2470 0.182 Uiso calc 1 . .
H H8S2 0.3821 0.8589 0.2603 0.182 Uiso calc 1 . .
C C3S2 0.2157(16) 0.9869(9) 0.2675(2) 0.1211(15) Uani d 1 . .
H H4S2 0.1181 1.0295 0.2559 0.145 Uiso calc 0.535(5) A 1
H H5S2 0.3175 1.0391 0.2731 0.145 Uiso calc 0.535(5) A 1
O O1S2 0.1914(19) 0.8536(11) 0.3122(3) 0.1211(15) Uani d 0.535(5) A 1
O O1S1 0.2484(12) 0.4120(8) 0.2471(2) 0.0743(10) Uani d 0.535(5) A 1
C C1S1 0.0010(19) 0.3301(14) 0.2634(3) 0.0743(10) Uani d 0.535(5) A 1
H H1S1 0.0508 0.2783 0.2796 0.111 Uiso calc 0.535(5) A 1
H H2S1 -0.1128 0.2989 0.2541 0.111 Uiso calc 0.535(5) A 1
H H3S1 -0.0231 0.4039 0.2729 0.111 Uiso calc 0.535(5) A 1
C C3S1 0.1225(19) 0.2853(15) 0.2089(3) 0.0743(10) Uani d 0.535(5) A 1
H H4S1 0.0033 0.3042 0.1984 0.089 Uiso calc 0.535(5) A 1
H H5S1 0.1223 0.2032 0.2135 0.089 Uiso calc 0.535(5) A 1
C C4S1 0.2668(18) 0.3085(13) 0.1865(3) 0.0743(10) Uani d 0.535(5) A 1
H H6S1 0.3531 0.3636 0.1959 0.111 Uiso calc 0.535(5) A 1
H H7S1 0.2118 0.3393 0.1669 0.111 Uiso calc 0.535(5) A 1
H H8S1 0.3311 0.2381 0.1820 0.111 Uiso calc 0.535(5) A 1
C C2S2 0.1467(16) 0.9329(10) 0.2959(3) 0.1211(15) Uani d 1 . .
H H1S" 0.2445 0.9225 0.3124 0.145 Uiso calc 0.465(5) A 2
H H2S" 0.0893 0.8588 0.2909 0.145 Uiso calc 0.465(5) A 2
O O1S" 0.207(2) 1.0835(13) 0.2588(3) 0.1211(15) Uani d 0.465(5) A 2
O O1S' 0.2954(13) 0.3818(10) 0.2317(2) 0.0743(10) Uani d 0.465(5) A 2
C C1S' 0.057(2) 0.3547(17) 0.2661(4) 0.0743(10) Uani d 0.465(5) A 2
H H1S' 0.1391 0.3952 0.2811 0.111 Uiso calc 0.465(5) A 2
H H2S' 0.0316 0.2792 0.2744 0.111 Uiso calc 0.465(5) A 2
H H3S' -0.0570 0.3970 0.2631 0.111 Uiso calc 0.465(5) A 2
C C3S' 0.045(2) 0.2839(17) 0.2087(3) 0.0743(10) Uani d 0.465(5) A 2
H H4S' -0.0743 0.3206 0.2039 0.089 Uiso calc 0.465(5) A 2
H H5S' 0.0212 0.2042 0.2145 0.089 Uiso calc 0.465(5) A 2
C C4S' 0.157(2) 0.2854(15) 0.1783(3) 0.0743(10) Uani d 0.465(5) A 2
H H6S' 0.2332 0.3535 0.1782 0.111 Uiso calc 0.465(5) A 2
H H7S' 0.0735 0.2857 0.1596 0.111 Uiso calc 0.465(5) A 2
H H8S' 0.2346 0.2180 0.1779 0.111 Uiso calc 0.465(5) A 2

loop_
_atom_site_aniso_label
_atom_site_aniso_U_11
_atom_site_aniso_U_22
_atom_site_aniso_U_33
_atom_site_aniso_U_12
_atom_site_aniso_U_13
_atom_site_aniso_U_23
Na1 0.0324(8) 0.173(3) 0.0420(9) -0.0215(12) -0.0055(7) 0.0515(13)
C1A 0.0170(13) 0.0287(18) 0.0270(15) -0.0005(12) 0.0026(11) -0.0025(13)
C2A 0.0204(14) 0.0260(18) 0.0281(16) 0.0015(13) 0.0019(11) 0.0002(13)
C3A 0.0245(14) 0.0239(17) 0.0191(13) -0.0013(13) 0.0013(11) 0.0010(12)
C4A 0.0207(14) 0.0265(18) 0.0245(14) 0.0015(13) 0.0037(11) 0.0014(13)
C5A 0.0181(13) 0.0215(16) 0.0236(14) 0.0013(12) 0.0028(10) 0.0005(12)
C6A 0.0189(14) 0.0316(19) 0.0280(15) 0.0034(13) 0.0042(11) -0.0009(14)
C7A 0.0175(13) 0.0320(19) 0.0267(15) 0.0051(13) 0.0025(11) -0.0024(14)
C8A 0.0141(13) 0.0228(17) 0.0277(14) 0.0001(12) 0.0009(10) -0.0016(12)
C9A 0.0135(12) 0.0225(16) 0.0263(14) 0.0014(11) 0.0021(10) -0.0027(12)
C10A 0.0169(13) 0.0238(17) 0.0259(14) -0.0007(12) 0.0030(11) 0.0006(12)
C11A 0.0191(14) 0.0254(18) 0.0297(16) -0.0004(13) 0.0031(11) -0.0056(13)
O11A 0.0275(12) 0.0420(16) 0.0329(12) 0.0140(11) -0.0015(9) -0.0070(11)
C12A 0.0195(14) 0.0276(18) 0.0292(16) 0.0030(13) 0.0018(11) -0.0084(14)
C13A 0.0173(13) 0.0242(17) 0.0281(15) -0.0046(12) 0.0032(11) -0.0063(13)
C14A 0.0202(13) 0.0198(16) 0.0251(14) 0.0007(12) -0.0001(11) -0.0056(12)
C15A 0.0214(14) 0.0254(18) 0.0322(16) 0.0043(13) -0.0016(12) -0.0041(14)
C16A 0.0218(14) 0.031(2) 0.0335(17) 0.0045(14) -0.0048(12) -0.0043(15)
C17A 0.0211(14) 0.035(2) 0.0295(16) 0.0013(14) -0.0037(12) -0.0061(15)
C18A 0.0207(14) 0.0265(18) 0.0281(15) -0.0019(13) -0.0003(11) -0.0036(13)
C19A 0.0312(17) 0.037(2) 0.0276(16) -0.0085(15) 0.0004(13) -0.0024(15)
C20A 0.0385(19) 0.041(2) 0.0311(17) -0.0072(17) -0.0012(14) 0.0039(16)
C21A 0.046(2) 0.051(3) 0.0303(17) 0.006(2) -0.0058(15) 0.0068(17)
C22A 0.0284(16) 0.051(3) 0.0298(17) 0.0050(17) -0.0084(13) -0.0076(17)
C23A 0.0265(16) 0.033(2) 0.0325(17) -0.0053(15) 0.0034(13) 0.0087(15)
C24A 0.0324(17) 0.037(2) 0.0280(16) 0.0097(15) 0.0048(13) -0.0020(15)
C25A 0.0272(15) 0.0199(17) 0.0326(16) -0.0026(13) -0.0005(12) -0.0006(13)
C26A 0.0215(14) 0.0245(18) 0.0322(16) -0.0054(13) -0.0012(12) -0.0007(13)
C27A 0.0307(16) 0.0217(18) 0.0287(16) -0.0017(14) -0.0014(12) 0.0008(13)
C28A 0.0230(15) 0.035(2) 0.0413(19) -0.0016(15) -0.0015(13) -0.0109(16)
C29A 0.064(3) 0.054(3) 0.041(2) -0.017(2) 0.002(2) 0.009(2)
C30A 0.0291(16) 0.052(3) 0.0252(16) -0.0072(17) 0.0002(13) 0.0026(16)
O30A 0.0495(16) 0.063(2) 0.0242(12) 0.0010(15) -0.0033(11) -0.0003(13)
O31A 0.0398(15) 0.072(2) 0.0271(13) 0.0127(15) 0.0002(11) -0.0059(14)
C1' 0.0217(14) 0.0300(19) 0.0254(15) 0.0016(13) 0.0008(11) 0.0043(13)
C2' 0.0360(18) 0.047(2) 0.0246(16) -0.0098(17) -0.0008(13) 0.0021(16)
C3' 0.0309(17) 0.046(2) 0.0246(16) -0.0061(16) 0.0019(13) 0.0036(15)
C4' 0.0255(16) 0.048(2) 0.0267(17) -0.0003(16) -0.0003(12) 0.0030(16)
O1' 0.0287(11) 0.0305(14) 0.0223(11) -0.0027(10) -0.0004(8) 0.0010(10)
O2' 0.0353(13) 0.0456(17) 0.0265(12) -0.0124(12) 0.0007(9) 0.0048(11)
O4' 0.0481(17) 0.102(3) 0.0259(13) -0.0282(19) 0.0019(12) 0.0078(16)
O3' 0.0359(13) 0.0582(19) 0.0239(11) -0.0074(13) 0.0022(10) -0.0057(12)
C1B 0.0148(13) 0.0316(19) 0.0246(14) 0.0010(12) -0.0032(10) -0.0015(13)
C2B 0.0220(14) 0.036(2) 0.0239(15) 0.0035(14) -0.0011(11) -0.0001(14)
C3B 0.0322(16) 0.0308(19) 0.0187(14) 0.0063(14) -0.0041(12) -0.0018(13)
C4B 0.0272(15) 0.0299(19) 0.0261(15) 0.0012(14) -0.0073(12) -0.0005(14)
C5B 0.0223(14) 0.0225(17) 0.0259(15) -0.0011(13) -0.0054(11) -0.0010(13)
C6B 0.0199(14) 0.0289(19) 0.0350(17) -0.0039(13) -0.0099(12) -0.0008(15)
C7B 0.0173(14) 0.0305(19) 0.0322(16) -0.0061(13) -0.0050(11) 0.0012(14)
C8B 0.0156(13) 0.0195(16) 0.0323(16) 0.0008(12) -0.0019(11) -0.0009(13)
C9B 0.0172(13) 0.0186(16) 0.0264(14) 0.0000(11) -0.0030(10) -0.0020(12)
C10B 0.0171(13) 0.0214(16) 0.0254(14) -0.0005(12) -0.0021(10) -0.0022(12)
C11B 0.0181(13) 0.0301(19) 0.0293(16) -0.0043(13) 0.0014(11) -0.0059(14)
O11B 0.0370(13) 0.0436(17) 0.0316(12) -0.0209(13) 0.0060(10) -0.0097(12)
C12B 0.0200(14) 0.0298(19) 0.0260(15) -0.0054(13) 0.0006(11) -0.0073(13)
C13B 0.0142(12) 0.0229(17) 0.0289(15) 0.0019(12) 0.0001(10) -0.0045(13)
C14B 0.0180(13) 0.0201(17) 0.0282(15) 0.0004(12) -0.0022(11) -0.0011(13)
C15B 0.0202(14) 0.0261(18) 0.0344(17) -0.0067(13) 0.0019(12) -0.0027(14)
C16B 0.0220(15) 0.0276(19) 0.0356(17) -0.0072(13) 0.0035(12) 0.0001(14)
C17B 0.0197(14) 0.0263(19) 0.0286(15) -0.0021(13) 0.0046(11) -0.0032(13)
C18B 0.0188(14) 0.0286(18) 0.0272(15) -0.0011(13) 0.0024(11) -0.0047(13)
C19B 0.0206(14) 0.036(2) 0.0247(15) 0.0031(14) 0.0002(11) 0.0002(14)
C20B 0.0274(16) 0.040(2) 0.0283(16) 0.0037(15) 0.0011(12) 0.0010(15)
C21B 0.0332(18) 0.038(2) 0.0313(17) 0.0011(16) 0.0059(14) 0.0060(15)
C22B 0.0241(15) 0.039(2) 0.0298(16) -0.0010(15) 0.0085(12) -0.0020(15)
C23B 0.0293(17) 0.043(2) 0.0301(16) 0.0049(16) -0.0079(13) 0.0024(16)
C24B 0.044(2) 0.041(2) 0.0336(19) -0.0090(19) -0.0071(15) -0.0092(17)
C25B 0.0241(15) 0.0235(18) 0.0353(17) 0.0013(13) 0.0029(12) 0.0011(14)
C26B 0.0212(14) 0.0276(19) 0.0365(17) 0.0055(13) 0.0037(12) 0.0017(14)
C27B 0.0343(17) 0.0204(18) 0.0287(16) 0.0057(14) -0.0023(13) -0.0019(13)
C28B 0.0237(15) 0.031(2) 0.0362(17) 0.0023(14) 0.0059(12) -0.0044(15)
C29B 0.036(2) 0.052(3) 0.041(2) 0.0145(19) 0.0023(16) 0.0076(19)
C30B 0.0226(15) 0.054(3) 0.0267(16) 0.0031(16) 0.0024(12) -0.0017(16)
O30B 0.0370(14) 0.063(2) 0.0299(12) -0.0136(14) 0.0067(10) -0.0109(13)
O31B 0.0409(15) 0.086(3) 0.0289(13) -0.0109(16) 0.0114(11) -0.0150(15)
C1" 0.0320(17) 0.037(2) 0.0266(16) 0.0040(15) -0.0007(13) -0.0021(15)
C2" 0.055(2) 0.056(3) 0.0215(17) 0.017(2) -0.0056(15) -0.0025(17)
C3" 0.044(2) 0.050(3) 0.0205(16) 0.0107(18) -0.0014(14) -0.0001(16)
C4" 0.041(2) 0.063(3) 0.0232(16) 0.013(2) -0.0041(14) -0.0057(18)
O1" 0.0422(14) 0.0381(16) 0.0216(11) 0.0114(12) -0.0042(9) -0.0003(10)
O2" 0.068(2) 0.058(2) 0.0282(13) 0.0348(17) 0.0103(13) 0.0085(13)
O3" 0.0474(16) 0.084(3) 0.0193(11) 0.0196(16) -0.0034(11) -0.0009(13)
O4" 0.0488(17) 0.092(3) 0.0237(12) 0.0240(18) -0.0043(11) -0.0094(15)
O1W 0.059(2) 0.070(3) 0.063(2) -0.0053(19) -0.0262(17) 0.0183(19)
O2W 0.0368(17) 0.194(6) 0.080(3) -0.027(3) -0.0154(17) 0.085(3)
C2S1 0.075(2) 0.089(3) 0.0599(18) -0.002(2) 0.0105(17) 0.0067(17)
C1S2 0.137(3) 0.104(3) 0.121(3) 0.024(3) -0.017(3) 0.020(3)
C4S2 0.137(3) 0.104(3) 0.121(3) 0.024(3) -0.017(3) 0.020(3)
C3S2 0.137(3) 0.104(3) 0.121(3) 0.024(3) -0.017(3) 0.020(3)
O1S2 0.137(3) 0.104(3) 0.121(3) 0.024(3) -0.017(3) 0.020(3)
O1S1 0.075(2) 0.089(3) 0.0599(18) -0.002(2) 0.0105(17) 0.0067(17)
C1S1 0.075(2) 0.089(3) 0.0599(18) -0.002(2) 0.0105(17) 0.0067(17)
C3S1 0.075(2) 0.089(3) 0.0599(18) -0.002(2) 0.0105(17) 0.0067(17)
C4S1 0.075(2) 0.089(3) 0.0599(18) -0.002(2) 0.0105(17) 0.0067(17)
C2S2 0.137(3) 0.104(3) 0.121(3) 0.024(3) -0.017(3) 0.020(3)
O1S" 0.137(3) 0.104(3) 0.121(3) 0.024(3) -0.017(3) 0.020(3)
O1S' 0.075(2) 0.089(3) 0.0599(18) -0.002(2) 0.0105(17) 0.0067(17)
C1S' 0.075(2) 0.089(3) 0.0599(18) -0.002(2) 0.0105(17) 0.0067(17)
C3S' 0.075(2) 0.089(3) 0.0599(18) -0.002(2) 0.0105(17) 0.0067(17)
C4S' 0.075(2) 0.089(3) 0.0599(18) -0.002(2) 0.0105(17) 0.0067(17)

loop_
_atom_type_symbol
_atom_type_description
_atom_type_scat_dispersion_real
_atom_type_scat_dispersion_imag
_atom_type_scat_source
C C 0.0181 0.0091 'International Tables Vol C Tables 4.2.6.8 and 6.1.1.4'
H H 0.0000 0.0000 'International Tables Vol C Tables 4.2.6.8 and 6.1.1.4'
O O 0.0492 0.0322 'International Tables Vol C Tables 4.2.6.8 and 6.1.1.4'
Na Na 0.1353 0.1239 'International Tables Vol C Tables 4.2.6.8 and 6.1.1.4'

loop_
_geom_angle_atom_site_label_1
_geom_angle_atom_site_label_2
_geom_angle_atom_site_label_3
_geom_angle_site_symmetry_1
_geom_angle_site_symmetry_3
_geom_angle
O1S1 Na1 O2W . . 86.6(3)
O1S1 Na1 O4' . . 112.3(3)
O2W Na1 O4' . . 88.68(16)
O1S1 Na1 O31B . 2_646 85.6(2)
O2W Na1 O31B . 2_646 171.83(16)
O4' Na1 O31B . 2_646 96.63(14)
O2W Na1 O1S' . . 82.7(3)
O4' Na1 O1S' . . 92.8(3)
O31B Na1 O1S' 2_646 . 90.8(3)
O1S1 Na1 O1W . . 83.0(3)
O2W Na1 O1W . . 96.11(19)
O4' Na1 O1W . . 164.22(17)
O31B Na1 O1W 2_646 . 80.41(12)
O1S' Na1 O1W . . 102.7(3)
O1S1 Na1 O3" . . 160.9(3)
O2W Na1 O3" . . 88.73(19)
O4' Na1 O3" . . 86.08(13)
O31B Na1 O3" 2_646 . 97.80(13)
O1S' Na1 O3" . . 171.4(3)
O1W Na1 O3" . . 79.02(15)
C2A C1A C10A . . 112.6(3)
C2A C1A H1A1 . . 109.1
C10A C1A H1A1 . . 109.1
C2A C1A H1A2 . . 109.1
C10A C1A H1A2 . . 109.1
H1A1 C1A H1A2 . . 107.8
C3A C2A C1A . . 110.0(3)
C3A C2A H2A1 . . 109.7
C1A C2A H2A1 . . 109.7
C3A C2A H2A2 . . 109.7
C1A C2A H2A2 . . 109.7
H2A1 C2A H2A2 . . 108.2
O1' C3A C2A . . 109.6(3)
O1' C3A C4A . . 107.8(2)
C2A C3A C4A . . 114.2(3)
O1' C3A H3A . . 108.4
C2A C3A H3A . . 108.4
C4A C3A H3A . . 108.4
C3A C4A C24A . . 106.7(3)
C3A C4A C23A . . 111.9(3)
C24A C4A C23A . . 108.5(3)
C3A C4A C5A . . 106.0(2)
C24A C4A C5A . . 109.2(3)
C23A C4A C5A . . 114.3(3)
C6A C5A C4A . . 113.6(2)
C6A C5A C10A . . 111.1(3)
C4A C5A C10A . . 117.1(3)
C6A C5A H5A . . 104.5
C4A C5A H5A . . 104.5
C10A C5A H5A . . 104.5
C7A C6A C5A . . 110.3(3)
C7A C6A H6A1 . . 109.6
C5A C6A H6A1 . . 109.6
C7A C6A H6A2 . . 109.6
C5A C6A H6A2 . . 109.6
H6A1 C6A H6A2 . . 108.1
C6A C7A C8A . . 114.0(3)
C6A C7A H7A1 . . 108.7
C8A C7A H7A1 . . 108.7
C6A C7A H7A2 . . 108.7
C8A C7A H7A2 . . 108.7
H7A1 C7A H7A2 . . 107.6
C7A C8A C26A . . 107.6(3)
C7A C8A C9A . . 110.6(2)
C26A C8A C9A . . 109.7(3)
C7A C8A C14A . . 110.0(3)
C26A C8A C14A . . 110.9(3)
C9A C8A C14A . . 108.0(2)
C11A C9A C8A . . 108.5(2)
C11A C9A C10A . . 115.9(3)
C8A C9A C10A . . 117.7(2)
C11A C9A H9A . . 104.4
C8A C9A H9A . . 104.4
C10A C9A H9A . . 104.4
C25A C10A C1A . . 108.7(3)
C25A C10A C5A . . 114.4(3)
C1A C10A C5A . . 107.4(3)
C25A C10A C9A . . 111.8(3)
C1A C10A C9A . . 108.4(2)
C5A C10A C9A . . 106.0(2)
O11A C11A C12A . . 119.3(3)
O11A C11A C9A . . 123.7(3)
C12A C11A C9A . . 117.1(3)
C13A C12A C11A . . 125.1(3)
C13A C12A H12A . . 117.4
C11A C12A H12A . . 117.4
C12A C13A C18A . . 119.2(3)
C12A C13A C14A . . 119.7(3)
C18A C13A C14A . . 121.0(3)
C13A C14A C27A . . 106.4(3)
C13A C14A C15A . . 112.4(3)
C27A C14A C15A . . 106.6(3)
C13A C14A C8A . . 108.8(3)
C27A C14A C8A . . 112.3(2)
C15A C14A C8A . . 110.4(2)
C16A C15A C14A . . 113.7(3)
C16A C15A H15A . . 108.8
C14A C15A H15A . . 108.8
C16A C15A H15B . . 108.8
C14A C15A H15B . . 108.8
H15A C15A H15B . . 107.7
C17A C16A C15A . . 112.1(3)
C17A C16A H16A . . 109.2
C15A C16A H16A . . 109.2
C17A C16A H16B . . 109.2
C15A C16A H16B . . 109.2
H16A C16A H16B . . 107.9
C16A C17A C28A . . 110.1(3)
C16A C17A C22A . . 111.0(3)
C28A C17A C22A . . 107.7(3)
C16A C17A C18A . . 109.1(3)
C28A C17A C18A . . 109.3(3)
C22A C17A C18A . . 109.6(3)
C13A C18A C19A . . 109.7(3)
C13A C18A C17A . . 113.0(3)
C19A C18A C17A . . 113.3(3)
C13A C18A H18A . . 106.8
C19A C18A H18A . . 106.8
C17A C18A H18A . . 106.8
C20A C19A C18A . . 114.5(3)
C20A C19A H19A . . 108.6
C18A C19A H19A . . 108.6
C20A C19A H19B . . 108.6
C18A C19A H19B . . 108.6
H19A C19A H19B . . 107.6
C30A C20A C19A . . 111.4(3)
C30A C20A C29A . . 106.5(3)
C19A C20A C29A . . 109.3(3)
C30A C20A C21A . . 111.4(3)
C19A C20A C21A . . 108.1(3)
C29A C20A C21A . . 110.1(4)
C22A C21A C20A . . 111.1(3)
C22A C21A H21A . . 109.4
C20A C21A H21A . . 109.4
C22A C21A H21B . . 109.4
C20A C21A H21B . . 109.4
H21A C21A H21B . . 108.0
C21A C22A C17A . . 114.4(3)
C21A C22A H22A . . 108.7
C17A C22A H22A . . 108.7
C21A C22A H22B . . 108.7
C17A C22A H22B . . 108.7
H22A C22A H22B . . 107.6
C4A C23A H23A . . 109.5
C4A C23A H23B . . 109.5
H23A C23A H23B . . 109.5
C4A C23A H23C . . 109.5
H23A C23A H23C . . 109.5
H23B C23A H23C . . 109.5
C4A C24A H24A . . 109.5
C4A C24A H24B . . 109.5
H24A C24A H24B . . 109.5
C4A C24A H24C . . 109.5
H24A C24A H24C . . 109.5
H24B C24A H24C . . 109.5
C10A C25A H25A . . 109.5
C10A C25A H25B . . 109.5
H25A C25A H25B . . 109.5
C10A C25A H25C . . 109.5
H25A C25A H25C . . 109.5
H25B C25A H25C . . 109.5
C8A C26A H26A . . 109.5
C8A C26A H26B . . 109.5
H26A C26A H26B . . 109.5
C8A C26A H26C . . 109.5
H26A C26A H26C . . 109.5
H26B C26A H26C . . 109.5
C14A C27A H27A . . 109.5
C14A C27A H27B . . 109.5
H27A C27A H27B . . 109.5
C14A C27A H27C . . 109.5
H27A C27A H27C . . 109.5
H27B C27A H27C . . 109.5
C17A C28A H28A . . 109.5
C17A C28A H28B . . 109.5
H28A C28A H28B . . 109.5
C17A C28A H28C . . 109.5
H28A C28A H28C . . 109.5
H28B C28A H28C . . 109.5
C20A C29A H29A . . 109.5
C20A C29A H29B . . 109.5
H29A C29A H29B . . 109.5
C20A C29A H29C . . 109.5
H29A C29A H29C . . 109.5
H29B C29A H29C . . 109.5
O31A C30A O30A . . 123.1(4)
O31A C30A C20A . . 124.0(3)
O30A C30A C20A . . 112.9(4)
C30A O30A H30A . . 109.5
O2' C1' O1' . . 125.1(3)
O2' C1' C2' . . 124.0(3)
O1' C1' C2' . . 110.9(3)
C3' C2' C1' . . 111.5(3)
C3' C2' H21' . . 109.3
C1' C2' H21' . . 109.3
C3' C2' H22' . . 109.3
C1' C2' H22' . . 109.3
H21' C2' H22' . . 108.0
C4' C3' C2' . . 113.8(3)
C4' C3' H31' . . 108.8
C2' C3' H31' . . 108.8
C4' C3' H32' . . 108.8
C2' C3' H32' . . 108.8
H31' C3' H32' . . 107.7
O4' C4' O3' . . 123.6(3)
O4' C4' C3' . . 123.7(4)
O3' C4' C3' . . 112.7(3)
C1' O1' C3A . . 116.5(2)
C4' O4' Na1 . . 139.6(4)
C4' O3' H3O' . . 109.5
C2B C1B C10B . . 112.4(2)
C2B C1B H1B1 . . 109.1
C10B C1B H1B1 . . 109.1
C2B C1B H1B2 . . 109.1
C10B C1B H1B2 . . 109.1
H1B1 C1B H1B2 . . 107.9
C3B C2B C1B . . 109.7(3)
C3B C2B H2B1 . . 109.7
C1B C2B H2B1 . . 109.7
C3B C2B H2B2 . . 109.7
C1B C2B H2B2 . . 109.7
H2B1 C2B H2B2 . . 108.2
O1" C3B C2B . . 108.9(3)
O1" C3B C4B . . 108.8(2)
C2B C3B C4B . . 114.4(3)
O1" C3B H3B . . 108.2
C2B C3B H3B . . 108.2
C4B C3B H3B . . 108.2
C24B C4B C3B . . 107.0(3)
C24B C4B C23B . . 107.9(3)
C3B C4B C23B . . 111.7(3)
C24B C4B C5B . . 108.8(3)
C3B C4B C5B . . 106.0(2)
C23B C4B C5B . . 115.0(3)
C6B C5B C10B . . 110.4(3)
C6B C5B C4B . . 113.6(3)
C10B C5B C4B . . 117.0(3)
C6B C5B H5B . . 104.9
C10B C5B H5B . . 104.9
C4B C5B H5B . . 104.9
C7B C6B C5B . . 109.9(3)
C7B C6B H6B1 . . 109.7
C5B C6B H6B1 . . 109.7
C7B C6B H6B2 . . 109.7
C5B C6B H6B2 . . 109.7
H6B1 C6B H6B2 . . 108.2
C6B C7B C8B . . 114.0(3)
C6B C7B H7B1 . . 108.8
C8B C7B H7B1 . . 108.8
C6B C7B H7B2 . . 108.8
C8B C7B H7B2 . . 108.8
H7B1 C7B H7B2 . . 107.7
C7B C8B C26B . . 107.6(3)
C7B C8B C9B . . 111.0(3)
C26B C8B C9B . . 110.5(3)
C7B C8B C14B . . 109.6(3)
C26B C8B C14B . . 110.9(3)
C9B C8B C14B . . 107.2(2)
C11B C9B C10B . . 116.1(3)
C11B C9B C8B . . 108.1(2)
C10B C9B C8B . . 117.5(2)
C11B C9B H9B . . 104.5
C10B C9B H9B . . 104.5
C8B C9B H9B . . 104.5
C25B C10B C1B . . 109.5(3)
C25B C10B C5B . . 113.7(3)
C1B C10B C5B . . 107.3(3)
C25B C10B C9B . . 112.0(3)
C1B C10B C9B . . 107.7(2)
C5B C10B C9B . . 106.3(3)
O11B C11B C12B . . 119.6(3)
O11B C11B C9B . . 124.0(3)
C12B C11B C9B . . 116.4(3)
C13B C12B C11B . . 124.8(3)
C13B C12B H12B . . 117.6
C11B C12B H12B . . 117.6
C12B C13B C18B . . 118.9(3)
C12B C13B C14B . . 120.1(3)
C18B C13B C14B . . 120.8(3)
C13B C14B C27B . . 106.2(2)
C13B C14B C15B . . 111.9(3)
C27B C14B C15B . . 107.2(3)
C13B C14B C8B . . 109.3(3)
C27B C14B C8B . . 111.8(3)
C15B C14B C8B . . 110.4(2)
C16B C15B C14B . . 113.4(3)
C16B C15B H15C . . 108.9
C14B C15B H15C . . 108.9
C16B C15B H15D . . 108.9
C14B C15B H15D . . 108.9
H15C C15B H15D . . 107.7
C15B C16B C17B . . 111.8(3)
C15B C16B H16C . . 109.3
C17B C16B H16C . . 109.3
C15B C16B H16D . . 109.3
C17B C16B H16D . . 109.3
H16C C16B H16D . . 107.9
C16B C17B C28B . . 109.9(3)
C16B C17B C22B . . 110.8(3)
C28B C17B C22B . . 108.0(3)
C16B C17B C18B . . 109.7(3)
C28B C17B C18B . . 108.4(3)
C22B C17B C18B . . 110.0(3)
C13B C18B C19B . . 109.8(3)
C13B C18B C17B . . 112.3(3)
C19B C18B C17B . . 113.5(3)
C13B C18B H18B . . 106.9
C19B C18B H18B . . 106.9
C17B C18B H18B . . 106.9
C20B C19B C18B . . 113.7(3)
C20B C19B H19C . . 108.8
C18B C19B H19C . . 108.8
C20B C19B H19D . . 108.8
C18B C19B H19D . . 108.8
H19C C19B H19D . . 107.7
C30B C20B C21B . . 110.1(3)
C30B C20B C29B . . 105.9(3)
C21B C20B C29B . . 110.8(3)
C30B C20B C19B . . 112.6(3)
C21B C20B C19B . . 108.1(3)
C29B C20B C19B . . 109.4(3)
C22B C21B C20B . . 112.1(3)
C22B C21B H21C . . 109.2
C20B C21B H21C . . 109.2
C22B C21B H21D . . 109.2
C20B C21B H21D . . 109.2
H21C C21B H21D . . 107.9
C21B C22B C17B . . 114.6(3)
C21B C22B H22C . . 108.6
C17B C22B H22C . . 108.6
C21B C22B H22D . . 108.6
C17B C22B H22D . . 108.6
H22C C22B H22D . . 107.6
C4B C23B H23D . . 109.5
C4B C23B H23E . . 109.5
H23D C23B H23E . . 109.5
C4B C23B H23F . . 109.5
H23D C23B H23F . . 109.5
H23E C23B H23F . . 109.5
C4B C24B H24D . . 109.5
C4B C24B H24E . . 109.5
H24D C24B H24E . . 109.5
C4B C24B H24F . . 109.5
H24D C24B H24F . . 109.5
H24E C24B H24F . . 109.5
C10B C25B H25D . . 109.5
C10B C25B H25E . . 109.5
H25D C25B H25E . . 109.5
C10B C25B H25F . . 109.5
H25D C25B H25F . . 109.5
H25E C25B H25F . . 109.5
C8B C26B H26D . . 109.5
C8B C26B H26E . . 109.5
H26D C26B H26E . . 109.5
C8B C26B H26F . . 109.5
H26D C26B H26F . . 109.5
H26E C26B H26F . . 109.5
C14B C27B H27D . . 109.5
C14B C27B H27E . . 109.5
H27D C27B H27E . . 109.5
C14B C27B H27F . . 109.5
H27D C27B H27F . . 109.5
H27E C27B H27F . . 109.5
C17B C28B H28D . . 109.5
C17B C28B H28E . . 109.5
H28D C28B H28E . . 109.5
C17B C28B H28F . . 109.5
H28D C28B H28F . . 109.5
H28E C28B H28F . . 109.5
C20B C29B H29D . . 109.5
C20B C29B H29E . . 109.5
H29D C29B H29E . . 109.5
C20B C29B H29F . . 109.5
H29D C29B H29F . . 109.5
H29E C29B H29F . . 109.5
O31B C30B O30B . . 122.1(4)
O31B C30B C20B . . 123.4(4)
O30B C30B C20B . . 114.4(3)
C30B O30B H30B . . 109.5
C30B O31B Na1 . 2_656 135.2(3)
O2" C1" O1" . . 124.5(3)
O2" C1" C2" . . 124.3(4)
O1" C1" C2" . . 111.1(3)
C1" C2" C3" . . 111.8(3)
C1" C2" H21" . . 109.3
C3" C2" H21" . . 109.3
C1" C2" H22" . . 109.3
C3" C2" H22" . . 109.3
H21" C2" H22" . . 107.9
C4" C3" C2" . . 114.6(3)
C4" C3" H31" . . 108.6
C2" C3" H31" . . 108.6
C4" C3" H32" . . 108.6
C2" C3" H32" . . 108.6
H31" C3" H32" . . 107.6
O3" C4" O4" . . 123.6(3)
O3" C4" C3" . . 119.6(3)
O4" C4" C3" . . 116.7(3)
C1" O1" C3B . . 116.9(3)
C4" O3" Na1 . . 109.9(3)
Na1 O1W H1W1 . . 106.2
Na1 O1W H2W1 . . 121.9
H1W1 O1W H2W1 . . 106.9
Na1 O2W H1W2 . . 115.7
Na1 O2W H2W2 . . 129.0
H1W2 O2W H2W2 . . 108.1
O1S' C2S1 C1S' . . 124.9(10)
O1S1 C2S1 C3S1 . . 131.6(9)
O1S1 C2S1 C1S1 . . 106.5(8)
C3S1 C2S1 C1S1 . . 121.9(9)
O1S' C2S1 C3S' . . 112.9(8)
C1S' C2S1 C3S' . . 122.3(10)
C2S2 C1S2 H1S2 . . 109.5
C2S2 C1S2 H2S2 . . 109.5
H1S2 C1S2 H2S2 . . 109.5
C2S2 C1S2 H3S2 . . 109.5
H1S2 C1S2 H3S2 . . 109.5
H2S2 C1S2 H3S2 . . 109.5
C3S2 C4S2 H6S2 . . 109.5
C3S2 C4S2 H7S2 . . 109.5
H6S2 C4S2 H7S2 . . 109.5
C3S2 C4S2 H8S2 . . 109.5
H6S2 C4S2 H8S2 . . 109.5
H7S2 C4S2 H8S2 . . 109.5
O1S" C3S2 C4S2 . . 125.6(13)
O1S" C3S2 C2S2 . . 130.4(13)
C4S2 C3S2 C2S2 . . 103.4(9)
C4S2 C3S2 H4S2 . . 111.1
C2S2 C3S2 H4S2 . . 111.1
C4S2 C3S2 H5S2 . . 111.1
C2S2 C3S2 H5S2 . . 111.1
H4S2 C3S2 H5S2 . . 109.0
C2S1 O1S1 Na1 . . 166.1(7)
C2S1 C1S1 H1S1 . . 109.5
C2S1 C1S1 H2S1 . . 109.5
H1S1 C1S1 H2S1 . . 109.5
C2S1 C1S1 H3S1 . . 109.5
H1S1 C1S1 H3S1 . . 109.5
H2S1 C1S1 H3S1 . . 109.5
C2S1 C3S1 C4S1 . . 115.1(12)
C2S1 C3S1 H4S1 . . 108.5
C4S1 C3S1 H4S1 . . 108.5
C2S1 C3S1 H5S1 . . 108.5
C4S1 C3S1 H5S1 . . 108.5
H4S1 C3S1 H5S1 . . 107.5
C3S1 C4S1 H6S1 . . 109.5
C3S1 C4S1 H7S1 . . 109.5
H6S1 C4S1 H7S1 . . 109.5
C3S1 C4S1 H8S1 . . 109.5
H6S1 C4S1 H8S1 . . 109.5
H7S1 C4S1 H8S1 . . 109.5
O1S2 C2S2 C3S2 . . 135.6(13)
O1S2 C2S2 C1S2 . . 122.5(12)
C3S2 C2S2 C1S2 . . 101.1(8)
C3S2 C2S2 H1S" . . 111.5
C1S2 C2S2 H1S" . . 111.5
C3S2 C2S2 H2S" . . 111.5
C1S2 C2S2 H2S" . . 111.5
H1S" C2S2 H2S" . . 109.4
C2S1 O1S' Na1 . . 132.4(8)
C2S1 C1S' H1S' . . 109.5
C2S1 C1S' H2S' . . 109.5
H1S' C1S' H2S' . . 109.5
C2S1 C1S' H3S' . . 109.5
H1S' C1S' H3S' . . 109.5
H2S' C1S' H3S' . . 109.5
C2S1 C3S' C4S' . . 114.3(12)
C2S1 C3S' H4S' . . 108.7
C4S' C3S' H4S' . . 108.7
C2S1 C3S' H5S' . . 108.7
C4S' C3S' H5S' . . 108.7
H4S' C3S' H5S' . . 107.6
C3S' C4S' H6S' . . 109.5
C3S' C4S' H7S' . . 109.5
H6S' C4S' H7S' . . 109.5
C3S' C4S' H8S' . . 109.5
H6S' C4S' H8S' . . 109.5
H7S' C4S' H8S' . . 109.5

loop_
_geom_bond_atom_site_label_1
_geom_bond_atom_site_label_2
_geom_bond_site_symmetry_2
_geom_bond_distance
Na1 O1S1 . 2.265(9)
Na1 O2W . 2.291(4)
Na1 O4' . 2.321(4)
Na1 O31B 2_646 2.397(4)
Na1 O1S' . 2.453(11)
Na1 O1W . 2.506(5)
Na1 O3" . 2.527(5)
C1A C2A . 1.530(4)
C1A C10A . 1.547(4)
C1A H1A1 . 0.9900
C1A H1A2 . 0.9900
C2A C3A . 1.508(5)
C2A H2A1 . 0.9900
C2A H2A2 . 0.9900
C3A O1' . 1.466(3)
C3A C4A . 1.536(4)
C3A H3A . 1.0000
C4A C24A . 1.540(5)
C4A C23A . 1.542(5)
C4A C5A . 1.557(4)
C5A C6A . 1.529(4)
C5A C10A . 1.565(4)
C5A H5A . 1.0000
C6A C7A . 1.525(4)
C6A H6A1 . 0.9900
C6A H6A2 . 0.9900
C7A C8A . 1.534(4)
C7A H7A1 . 0.9900
C7A H7A2 . 0.9900
C8A C26A . 1.552(5)
C8A C9A . 1.571(4)
C8A C14A . 1.578(4)
C9A C11A . 1.525(4)
C9A C10A . 1.572(4)
C9A H9A . 1.0000
C10A C25A . 1.538(5)
C11A O11A . 1.225(4)
C11A C12A . 1.474(5)
C12A C13A . 1.335(5)
C12A H12A . 0.9500
C13A C18A . 1.521(4)
C13A C14A . 1.535(4)
C14A C27A . 1.550(5)
C14A C15A . 1.556(4)
C15A C16A . 1.535(5)
C15A H15A . 0.9900
C15A H15B . 0.9900
C16A C17A . 1.530(5)
C16A H16A . 0.9900
C16A H16B . 0.9900
C17A C28A . 1.535(6)
C17A C22A . 1.541(5)
C17A C18A . 1.550(4)
C18A C19A . 1.548(5)
C18A H18A . 1.0000
C19A C20A . 1.532(5)
C19A H19A . 0.9900
C19A H19B . 0.9900
C20A C30A . 1.517(6)
C20A C29A . 1.546(6)
C20A C21A . 1.546(6)
C21A C22A . 1.514(6)
C21A H21A . 0.9900
C21A H21B . 0.9900
C22A H22A . 0.9900
C22A H22B . 0.9900
C23A H23A . 0.9800
C23A H23B . 0.9800
C23A H23C . 0.9800
C24A H24A . 0.9800
C24A H24B . 0.9800
C24A H24C . 0.9800
C25A H25A . 0.9800
C25A H25B . 0.9800
C25A H25C . 0.9800
C26A H26A . 0.9800
C26A H26B . 0.9800
C26A H26C . 0.9800
C27A H27A . 0.9800
C27A H27B . 0.9800
C27A H27C . 0.9800
C28A H28A . 0.9800
C28A H28B . 0.9800
C28A H28C . 0.9800
C29A H29A . 0.9800
C29A H29B . 0.9800
C29A H29C . 0.9800
C30A O31A . 1.210(5)
C30A O30A . 1.334(4)
O30A H30A . 0.8400
C1' O2' . 1.205(4)
C1' O1' . 1.330(4)
C1' C2' . 1.513(4)
C2' C3' . 1.511(5)
C2' H21' . 0.9900
C2' H22' . 0.9900
C3' C4' . 1.502(5)
C3' H31' . 0.9900
C3' H32' . 0.9900
C4' O4' . 1.205(5)
C4' O3' . 1.312(5)
O3' H3O' . 0.8400
C1B C2B . 1.534(4)
C1B C10B . 1.553(4)
C1B H1B1 . 0.9900
C1B H1B2 . 0.9900
C2B C3B . 1.501(5)
C2B H2B1 . 0.9900
C2B H2B2 . 0.9900
C3B O1" . 1.468(4)
C3B C4B . 1.532(5)
C3B H3B . 1.0000
C4B C24B . 1.531(5)
C4B C23B . 1.540(5)
C4B C5B . 1.565(4)
C5B C6B . 1.529(4)
C5B C10B . 1.560(4)
C5B H5B . 1.0000
C6B C7B . 1.525(5)
C6B H6B1 . 0.9900
C6B H6B2 . 0.9900
C7B C8B . 1.543(4)
C7B H7B1 . 0.9900
C7B H7B2 . 0.9900
C8B C26B . 1.547(5)
C8B C9B . 1.567(4)
C8B C14B . 1.585(4)
C9B C11B . 1.531(4)
C9B C10B . 1.563(4)
C9B H9B . 1.0000
C10B C25B . 1.536(5)
C11B O11B . 1.219(4)
C11B C12B . 1.471(4)
C12B C13B . 1.345(5)
C12B H12B . 0.9500
C13B C18B . 1.520(4)
C13B C14B . 1.531(4)
C14B C27B . 1.549(5)
C14B C15B . 1.549(4)
C15B C16B . 1.526(5)
C15B H15C . 0.9900
C15B H15D . 0.9900
C16B C17B . 1.530(5)
C16B H16C . 0.9900
C16B H16D . 0.9900
C17B C28B . 1.536(5)
C17B C22B . 1.541(5)
C17B C18B . 1.556(4)
C18B C19B . 1.545(5)
C18B H18B . 1.0000
C19B C20B . 1.542(5)
C19B H19C . 0.9900
C19B H19D . 0.9900
C20B C30B . 1.519(6)
C20B C21B . 1.531(5)
C20B C29B . 1.536(6)
C21B C22B . 1.524(5)
C21B H21C . 0.9900
C21B H21D . 0.9900
C22B H22C . 0.9900
C22B H22D . 0.9900
C23B H23D . 0.9800
C23B H23E . 0.9800
C23B H23F . 0.9800
C24B H24D . 0.9800
C24B H24E . 0.9800
C24B H24F . 0.9800
C25B H25D . 0.9800
C25B H25E . 0.9800
C25B H25F . 0.9800
C26B H26D . 0.9800
C26B H26E . 0.9800
C26B H26F . 0.9800
C27B H27D . 0.9800
C27B H27E . 0.9800
C27B H27F . 0.9800
C28B H28D . 0.9800
C28B H28E . 0.9800
C28B H28F . 0.9800
C29B H29D . 0.9800
C29B H29E . 0.9800
C29B H29F . 0.9800
C30B O31B . 1.221(4)
C30B O30B . 1.313(5)
O30B H30B . 0.8400
O31B Na1 2_656 2.397(4)
C1" O2" . 1.201(5)
C1" O1" . 1.330(5)
C1" C2" . 1.510(5)
C2" C3" . 1.524(6)
C2" H21" . 0.9900
C2" H22" . 0.9900
C3" C4" . 1.518(5)
C3" H31" . 0.9900
C3" H32" . 0.9900
C4" O3" . 1.251(5)
C4" O4" . 1.267(5)
O1W H1W1 . 0.8400
O1W H2W1 . 0.8400
O2W H1W2 . 0.8401
O2W H2W2 . 0.8400
C2S1 O1S1 . 1.191(11)
C2S1 O1S' . 1.263(12)
C2S1 C1S' . 1.386(17)
C2S1 C3S1 . 1.398(16)
C2S1 C1S1 . 1.539(15)
C2S1 C3S' . 1.550(18)
C1S2 C2S2 . 1.547(14)
C1S2 H1S2 . 0.9800
C1S2 H2S2 . 0.9800
C1S2 H3S2 . 0.9800
C4S2 C3S2 . 1.421(10)
C4S2 H6S2 . 0.9800
C4S2 H7S2 . 0.9800
C4S2 H8S2 . 0.9800
C3S2 O1S" . 1.199(16)
C3S2 C2S2 . 1.470(15)
C3S2 H4S2 . 0.9900
C3S2 H5S2 . 0.9900
O1S2 C2S2 . 1.203(14)
C1S1 H1S1 . 0.9800
C1S1 H2S1 . 0.9800
C1S1 H3S1 . 0.9800
C3S1 C4S1 . 1.478(17)
C3S1 H4S1 . 0.9900
C3S1 H5S1 . 0.9900
C4S1 H6S1 . 0.9800
C4S1 H7S1 . 0.9800
C4S1 H8S1 . 0.9800
C2S2 H1S" . 0.9900
C2S2 H2S" . 0.9900
C1S' H1S' . 0.9800
C1S' H2S' . 0.9800
C1S' H3S' . 0.9800
C3S' C4S' . 1.560(19)
C3S' H4S' . 0.9900
C3S' H5S' . 0.9900
C4S' H6S' . 0.9800
C4S' H7S' . 0.9800
C4S' H8S' . 0.9800

loop_
_geom_hbond_atom_site_label_D
_geom_hbond_atom_site_label_H
_geom_hbond_atom_site_label_A
_geom_hbond_site_symmetry_A
_geom_hbond_distance_DH
_geom_hbond_distance_HA
_geom_hbond_distance_DA
_geom_hbond_angle_DHA
O3' H3O' O4" . 0.84 1.69 2.520(4) 168.3
O1W H2W1 O1S2 . 0.84 2.16 2.932(14) 153.5
O30A H30A O3" 2_645 0.84 1.88 2.676(5) 156.7
O30B H30B O1W 2_656 0.84 1.81 2.642(5) 171.3
O1W H1W1 O4" 1_455 0.84 1.92 2.714(5) 156.2
O2W H2W2 O3' 1_455 0.84 2.15 2.906(5) 149.5
O2W H1W2 O31A 2_655 0.84 1.99 2.829(5) 175.9

loop_
_geom_torsion_atom_site_label_1
_geom_torsion_atom_site_label_2
_geom_torsion_atom_site_label_3
_geom_torsion_atom_site_label_4
_geom_torsion_site_symmetry_4
_geom_torsion
C10A C1A C2A C3A . -58.3(4)
C1A C2A C3A O1' . -178.7(3)
C1A C2A C3A C4A . 60.3(4)
O1' C3A C4A C24A . 66.4(3)
C2A C3A C4A C24A . -171.7(3)
O1' C3A C4A C23A . -52.1(4)
C2A C3A C4A C23A . 69.8(4)
O1' C3A C4A C5A . -177.4(3)
C2A C3A C4A C5A . -55.4(4)
C3A C4A C5A C6A . -175.5(3)
C24A C4A C5A C6A . -60.9(4)
C23A C4A C5A C6A . 60.8(4)
C3A C4A C5A C10A . 52.9(4)
C24A C4A C5A C10A . 167.5(3)
C23A C4A C5A C10A . -70.8(3)
C4A C5A C6A C7A . 161.2(3)
C10A C5A C6A C7A . -64.3(4)
C5A C6A C7A C8A . 57.0(4)
C6A C7A C8A C26A . 74.0(3)
C6A C7A C8A C9A . -45.8(4)
C6A C7A C8A C14A . -165.1(3)
C7A C8A C9A C11A . 178.9(3)
C26A C8A C9A C11A . 60.3(3)
C14A C8A C9A C11A . -60.7(3)
C7A C8A C9A C10A . 44.8(4)
C26A C8A C9A C10A . -73.8(3)
C14A C8A C9A C10A . 165.2(3)
C2A C1A C10A C25A . -71.2(3)
C2A C1A C10A C5A . 53.1(4)
C2A C1A C10A C9A . 167.2(3)
C6A C5A C10A C25A . -64.8(3)
C4A C5A C10A C25A . 67.9(4)
C6A C5A C10A C1A . 174.5(3)
C4A C5A C10A C1A . -52.8(4)
C6A C5A C10A C9A . 58.8(3)
C4A C5A C10A C9A . -168.5(3)
C11A C9A C10A C25A . -56.1(3)
C8A C9A C10A C25A . 74.7(3)
C11A C9A C10A C1A . 63.7(4)
C8A C9A C10A C1A . -165.6(3)
C11A C9A C10A C5A . 178.7(3)
C8A C9A C10A C5A . -50.6(4)
C8A C9A C11A O11A . -147.1(3)
C10A C9A C11A O11A . -12.1(5)
C8A C9A C11A C12A . 33.4(4)
C10A C9A C11A C12A . 168.5(3)
O11A C11A C12A C13A . 176.1(3)
C9A C11A C12A C13A . -4.5(5)
C11A C12A C13A C18A . 178.6(3)
C11A C12A C13A C14A . 3.5(5)
C12A C13A C14A C27A . 89.6(4)
C18A C13A C14A C27A . -85.4(3)
C12A C13A C14A C15A . -154.1(3)
C18A C13A C14A C15A . 30.9(4)
C12A C13A C14A C8A . -31.5(4)
C18A C13A C14A C8A . 153.4(3)
C7A C8A C14A C13A . -179.5(2)
C26A C8A C14A C13A . -60.5(3)
C9A C8A C14A C13A . 59.7(3)
C7A C8A C14A C27A . 63.0(3)
C26A C8A C14A C27A . -178.0(3)
C9A C8A C14A C27A . -57.8(3)
C7A C8A C14A C15A . -55.7(3)
C26A C8A C14A C15A . 63.2(3)
C9A C8A C14A C15A . -176.5(3)
C13A C14A C15A C16A . -38.7(4)
C27A C14A C15A C16A . 77.4(3)
C8A C14A C15A C16A . -160.4(3)
C14A C15A C16A C17A . 56.5(4)
C15A C16A C17A C28A . 58.6(4)
C15A C16A C17A C22A . 177.7(3)
C15A C16A C17A C18A . -61.4(4)
C12A C13A C18A C19A . -85.3(4)
C14A C13A C18A C19A . 89.8(3)
C12A C13A C18A C17A . 147.2(3)
C14A C13A C18A C17A . -37.8(4)
C16A C17A C18A C13A . 50.7(4)
C28A C17A C18A C13A . -69.8(4)
C22A C17A C18A C13A . 172.4(3)
C16A C17A C18A C19A . -74.9(4)
C28A C17A C18A C19A . 164.6(3)
C22A C17A C18A C19A . 46.8(4)
C13A C18A C19A C20A . -178.3(3)
C17A C18A C19A C20A . -50.9(4)
C18A C19A C20A C30A . -68.5(4)
C18A C19A C20A C29A . 174.1(4)
C18A C19A C20A C21A . 54.2(5)
C30A C20A C21A C22A . 65.5(4)
C19A C20A C21A C22A . -57.2(5)
C29A C20A C21A C22A . -176.6(3)
C20A C21A C22A C17A . 59.1(5)
C16A C17A C22A C21A . 68.3(4)
C28A C17A C22A C21A . -171.1(3)
C18A C17A C22A C21A . -52.3(4)
C19A C20A C30A O31A . -17.8(5)
C29A C20A C30A O31A . 101.3(5)
C21A C20A C30A O31A . -138.7(4)
C19A C20A C30A O30A . 165.3(3)
C29A C20A C30A O30A . -75.6(4)
C21A C20A C30A O30A . 44.5(4)
O2' C1' C2' C3' . -2.1(5)
O1' C1' C2' C3' . 179.6(3)
C1' C2' C3' C4' . 169.4(3)
C2' C3' C4' O4' . 2.5(6)
C2' C3' C4' O3' . -177.1(4)
O2' C1' O1' C3A . -5.3(5)
C2' C1' O1' C3A . 173.0(3)
C2A C3A O1' C1' . 94.9(3)
C4A C3A O1' C1' . -140.3(3)
O3' C4' O4' Na1 . 66.3(6)
C3' C4' O4' Na1 . -113.4(5)
C10B C1B C2B C3B . -58.8(4)
C1B C2B C3B O1" . -177.1(3)
C1B C2B C3B C4B . 60.9(4)
O1" C3B C4B C24B . 66.3(4)
C2B C3B C4B C24B . -171.6(3)
O1" C3B C4B C23B . -51.6(4)
C2B C3B C4B C23B . 70.4(4)
O1" C3B C4B C5B . -177.7(3)
C2B C3B C4B C5B . -55.7(4)
C24B C4B C5B C6B . -62.1(4)
C3B C4B C5B C6B . -176.9(3)
C23B C4B C5B C6B . 59.1(4)
C24B C4B C5B C10B . 167.5(3)
C3B C4B C5B C10B . 52.7(4)
C23B C4B C5B C10B . -71.3(4)
C10B C5B C6B C7B . -65.5(4)
C4B C5B C6B C7B . 160.9(3)
C5B C6B C7B C8B . 56.7(4)
C6B C7B C8B C26B . 76.5(3)
C6B C7B C8B C9B . -44.5(4)
C6B C7B C8B C14B . -162.8(3)
C7B C8B C9B C11B . 177.2(3)
C26B C8B C9B C11B . 57.9(3)
C14B C8B C9B C11B . -63.1(3)
C7B C8B C9B C10B . 43.5(4)
C26B C8B C9B C10B . -75.8(4)
C14B C8B C9B C10B . 163.1(3)
C2B C1B C10B C25B . -70.4(4)
C2B C1B C10B C5B . 53.4(4)
C2B C1B C10B C9B . 167.5(3)
C6B C5B C10B C25B . -63.3(4)
C4B C5B C10B C25B . 68.6(4)
C6B C5B C10B C1B . 175.5(3)
C4B C5B C10B C1B . -52.6(4)
C6B C5B C10B C9B . 60.5(3)
C4B C5B C10B C9B . -167.7(3)
C11B C9B C10B C25B . -56.3(3)
C8B C9B C10B C25B . 73.9(3)
C11B C9B C10B C1B . 64.2(4)
C8B C9B C10B C1B . -165.7(3)
C11B C9B C10B C5B . 179.0(3)
C8B C9B C10B C5B . -50.9(4)
C10B C9B C11B O11B . -9.6(5)
C8B C9B C11B O11B . -144.1(4)
C10B C9B C11B C12B . 171.9(3)
C8B C9B C11B C12B . 37.4(4)
O11B C11B C12B C13B . 175.2(4)
C9B C11B C12B C13B . -6.1(5)
C11B C12B C13B C18B . 176.3(3)
C11B C12B C13B C14B . 1.5(5)
C12B C13B C14B C27B . 92.2(4)
C18B C13B C14B C27B . -82.5(3)
C12B C13B C14B C15B . -151.2(3)
C18B C13B C14B C15B . 34.1(4)
C12B C13B C14B C8B . -28.5(4)
C18B C13B C14B C8B . 156.8(3)
C7B C8B C14B C13B . 179.4(3)
C26B C8B C14B C13B . -62.0(3)
C9B C8B C14B C13B . 58.8(3)
C7B C8B C14B C27B . 62.1(3)
C26B C8B C14B C27B . -179.2(3)
C9B C8B C14B C27B . -58.4(3)
C7B C8B C14B C15B . -57.1(3)
C26B C8B C14B C15B . 61.6(3)
C9B C8B C14B C15B . -177.7(3)
C13B C14B C15B C16B . -42.0(4)
C27B C14B C15B C16B . 74.0(4)
C8B C14B C15B C16B . -164.0(3)
C14B C15B C16B C17B . 57.8(4)
C15B C16B C17B C28B . 58.2(4)
C15B C16B C17B C22B . 177.5(3)
C15B C16B C17B C18B . -60.8(4)
C12B C13B C18B C19B . -86.3(4)
C14B C13B C18B C19B . 88.5(3)
C12B C13B C18B C17B . 146.5(3)
C14B C13B C18B C17B . -38.8(4)
C16B C17B C18B C13B . 49.8(4)
C28B C17B C18B C13B . -70.2(4)
C22B C17B C18B C13B . 171.9(3)
C16B C17B C18B C19B . -75.4(3)
C28B C17B C18B C19B . 164.5(3)
C22B C17B C18B C19B . 46.7(4)
C13B C18B C19B C20B . -178.9(3)
C17B C18B C19B C20B . -52.3(4)
C18B C19B C20B C30B . -66.1(4)
C18B C19B C20B C21B . 55.7(4)
C18B C19B C20B C29B . 176.4(3)
C30B C20B C21B C22B . 66.1(4)
C29B C20B C21B C22B . -177.0(3)
C19B C20B C21B C22B . -57.2(4)
C20B C21B C22B C17B . 56.9(4)
C16B C17B C22B C21B . 71.9(4)
C28B C17B C22B C21B . -167.6(3)
C18B C17B C22B C21B . -49.5(4)
C21B C20B C30B O31B . 25.9(5)
C29B C20B C30B O31B . -94.0(5)
C19B C20B C30B O31B . 146.5(4)
C21B C20B C30B O30B . -157.0(3)
C29B C20B C30B O30B . 83.1(4)
C19B C20B C30B O30B . -36.4(4)
O30B C30B O31B Na1 2_656 -17.0(7)
C20B C30B O31B Na1 2_656 159.9(3)
O2" C1" C2" C3" . -0.8(7)
O1" C1" C2" C3" . 177.0(4)
C1" C2" C3" C4" . 172.8(4)
C2" C3" C4" O3" . -28.1(7)
C2" C3" C4" O4" . 153.2(5)
O2" C1" O1" C3B . -3.7(6)
C2" C1" O1" C3B . 178.5(3)
C2B C3B O1" C1" . 101.2(4)
C4B C3B O1" C1" . -133.5(3)
O4" C4" O3" Na1 . 81.9(6)
C3" C4" O3" Na1 . -96.7(4)
O1S' C2S1 O1S1 Na1 . 30(3)
C1S' C2S1 O1S1 Na1 . -166(3)
C3S1 C2S1 O1S1 Na1 . 15(4)
C1S1 C2S1 O1S1 Na1 . -164(3)
C3S' C2S1 O1S1 Na1 . -7(5)
O1S1 C2S1 C3S1 C4S1 . 1(2)
O1S' C2S1 C3S1 C4S1 . -8.5(14)
C1S' C2S1 C3S1 C4S1 . -176.8(16)
C1S1 C2S1 C3S1 C4S1 . -179.9(12)
C3S' C2S1 C3S1 C4S1 . 149(4)
O1S" C3S2 C2S2 O1S2 . -150.8(18)
C4S2 C3S2 C2S2 O1S2 . 37(2)
O1S" C3S2 C2S2 C1S2 . 18.3(19)
C4S2 C3S2 C2S2 C1S2 . -153.4(9)
O1S1 C2S1 O1S' Na1 . -8.7(8)
C1S' C2S1 O1S' Na1 . -28.9(17)
C3S1 C2S1 O1S' Na1 . 160.1(10)
C1S1 C2S1 O1S' Na1 . -33(2)
C3S' C2S1 O1S' Na1 . 151.3(10)
O1S1 C2S1 C3S' C4S' . 22(3)
O1S' C2S1 C3S' C4S' . -2.3(17)
C1S' C2S1 C3S' C4S' . 177.9(14)
C3S1 C2S1 C3S' C4S' . -27(2)
C1S1 C2S1 C3S' C4S' . 180.0(13)
